data_2227859
loop_
_publ_author_name
'Nag, Samik'
'Cibian, Mihaela'
'Hanan, Garry S.'

_publ_section_title
;
 8-(Diphenylphosphanyl)quinoline
;
_journal_coeditor_code NK2063
_journal_issue 11
_journal_name_full 'Acta Crystallographica Section E'
_journal_page_first o2847
_journal_paper_doi 10.1107/S1600536810040237
_journal_volume 66
_journal_year 2010
_chemical_formula_iupac 'C21 H16 N P'
_chemical_formula_moiety 'C21 H16 N P'
_chemical_formula_sum 'C21 H16 N P'
_chemical_formula_weight 313.32
_chemical_name_systematic
;
8-(Diphenylphosphanyl)quinoline
;
_space_group_IT_number 14
_symmetry_cell_setting monoclinic
_symmetry_space_group_name_Hall '-P 2ybc'
_symmetry_space_group_name_H-M 'P 1 21/c 1'
_atom_sites_solution_hydrogens geom
_atom_sites_solution_primary direct
_atom_sites_solution_secondary difmap
_audit_creation_method SHELXL-97
_cell_angle_alpha 90
_cell_angle_beta 112.6510(10)
_cell_angle_gamma 90
_cell_formula_units_Z 4
_cell_length_a 10.7804(2)
_cell_length_b 16.6905(3)
_cell_length_c 9.7753(2)
_cell_measurement_reflns_used 9934
_cell_measurement_temperature 150
_cell_measurement_theta_max 72.27
_cell_measurement_theta_min 4.44
_cell_volume 1623.21(5)
_computing_cell_refinement 'SAINT (Bruker 2007)'
_computing_data_collection 'APEX2 (Bruker 2007)'
_computing_data_reduction 'SAINT (Bruker 2007)'
_computing_molecular_graphics 'SHELXTL (Sheldrick, 2008)'
_computing_publication_material 'UdMX (Maris, 2004)'
_computing_structure_refinement 'SHELXTL (Sheldrick, 2008)'
_computing_structure_solution 'SHELXTL (Sheldrick, 2008)'
_diffrn_ambient_temperature 150
_diffrn_detector_area_resol_mean 5.5
_diffrn_measured_fraction_theta_full 0.988
_diffrn_measured_fraction_theta_max 0.988
_diffrn_measurement_device_type 'Bruker APEXII'
_diffrn_measurement_method \w
_diffrn_radiation_monochromator 'Helios optics'
_diffrn_radiation_source 'Rotating Anode'
_diffrn_radiation_type CuK\a
_diffrn_radiation_wavelength 1.54178
_diffrn_reflns_av_R_equivalents 0.028
_diffrn_reflns_av_sigmaI/netI 0.0127
_diffrn_reflns_limit_h_max 13
_diffrn_reflns_limit_h_min -13
_diffrn_reflns_limit_k_max 20
_diffrn_reflns_limit_k_min -20
_diffrn_reflns_limit_l_max 12
_diffrn_reflns_limit_l_min -12
_diffrn_reflns_number 20905
_diffrn_reflns_theta_full 72.44
_diffrn_reflns_theta_max 72.44
_diffrn_reflns_theta_min 4.44
_exptl_absorpt_coefficient_mu 1.467
_exptl_absorpt_correction_T_max 0.8386
_exptl_absorpt_correction_T_min 0.6575
_exptl_absorpt_correction_type multi-scan
_exptl_absorpt_process_details '(SADABS; Sheldrick, 1996)'
_exptl_crystal_colour Colourless
_exptl_crystal_density_diffrn 1.282
_exptl_crystal_density_method 'not measured'
_exptl_crystal_description block
_exptl_crystal_F_000 656
_exptl_crystal_size_max 0.20
_exptl_crystal_size_mid 0.18
_exptl_crystal_size_min 0.12
_refine_diff_density_max 0.276
_refine_diff_density_min -0.341
_refine_ls_extinction_coef 0.0148(8)
_refine_ls_extinction_expression Fc^*^=kFc[1+0.001xFc^2^\l^3^/sin(2\q)]^-1/4^
_refine_ls_extinction_method 'SHELXTL (Sheldrick, 2008)'
_refine_ls_goodness_of_fit_ref 1.066
_refine_ls_hydrogen_treatment constr
_refine_ls_matrix_type full
_refine_ls_number_parameters 209
_refine_ls_number_reflns 3170
_refine_ls_number_restraints 0
_refine_ls_restrained_S_all 1.066
_refine_ls_R_factor_all 0.0411
_refine_ls_R_factor_gt 0.0405
_refine_ls_shift/su_max 0.001
_refine_ls_shift/su_mean 0.000
_refine_ls_structure_factor_coef Fsqd
_refine_ls_weighting_details 'calc w=1/[\s^2^(Fo^2^)+(0.0691P)^2^+0.4334P] where P=(Fo^2^+2Fc^2^)/3'
_refine_ls_weighting_scheme calc
_refine_ls_wR_factor_gt 0.1053
_refine_ls_wR_factor_ref 0.1059
_reflns_number_gt 3067
_reflns_number_total 3170
_reflns_threshold_expression I>2\s(I)
_cod_data_source_file nk2063.cif
_cod_data_source_block I
_cod_original_sg_symbol_H-M 'P 21/c'
_cod_database_code 2227859
_cod_database_fobs_code 2227859

loop_
_symmetry_equiv_pos_as_xyz
'x, y, z'
'-x, y+1/2, -z+1/2'
'-x, -y, -z'
'x, -y-1/2, z-1/2'

loop_
_atom_site_type_symbol
_atom_site_label
_atom_site_fract_x
_atom_site_fract_y
_atom_site_fract_z
_atom_site_U_iso_or_equiv
_atom_site_adp_type
_atom_site_calc_flag
_atom_site_refinement_flags
_atom_site_occupancy
_atom_site_disorder_assembly
_atom_site_disorder_group
P P1 0.85952(3) 1.005358(18) 0.64679(3) 0.02256(14) Uani d . 1 . .
N N1 0.93166(11) 0.84034(6) 0.73402(12) 0.0271(3) Uani d . 1 . .
C C1 0.97809(14) 0.76959(8) 0.79118(16) 0.0314(3) Uani d . 1 . .
H H1 1.0426 0.7678 0.8901 0.038 Uiso calc R 1 . .
C C2 0.93792(15) 0.69649(8) 0.71462(17) 0.0352(3) Uani d . 1 . .
H H2 0.9740 0.6472 0.7619 0.042 Uiso calc R 1 . .
C C3 0.84690(14) 0.69733(8) 0.57230(17) 0.0337(3) Uani d . 1 . .
H H3 0.8207 0.6488 0.5181 0.040 Uiso calc R 1 . .
C C4 0.79150(13) 0.77131(7) 0.50553(15) 0.0270(3) Uani d . 1 . .
C C5 0.69380(14) 0.77770(8) 0.35912(16) 0.0319(3) Uani d . 1 . .
H H5 0.6625 0.7309 0.3007 0.038 Uiso calc R 1 . .
C C6 0.64444(14) 0.85111(8) 0.30167(15) 0.0320(3) Uani d . 1 . .
H H6 0.5788 0.8549 0.2035 0.038 Uiso calc R 1 . .
C C7 0.69018(13) 0.92151(8) 0.38711(14) 0.0276(3) Uani d . 1 . .
H H7 0.6544 0.9720 0.3455 0.033 Uiso calc R 1 . .
C C8 0.78570(12) 0.91807(7) 0.52963(13) 0.0229(3) Uani d . 1 . .
C C9 0.83787(12) 0.84184(7) 0.59135(14) 0.0238(3) Uani d . 1 . .
C C10 0.76718(12) 1.08881(7) 0.52806(13) 0.0236(3) Uani d . 1 . .
C C11 0.66326(13) 1.13098(8) 0.54748(14) 0.0282(3) Uani d . 1 . .
H H11 0.6300 1.1134 0.6193 0.034 Uiso calc R 1 . .
C C12 0.60791(15) 1.19864(8) 0.46244(16) 0.0337(3) Uani d . 1 . .
H H12 0.5381 1.2273 0.4775 0.040 Uiso calc R 1 . .
C C13 0.65439(15) 1.22434(9) 0.35592(16) 0.0343(3) Uani d . 1 . .
H H13 0.6172 1.2708 0.2988 0.041 Uiso calc R 1 . .
C C14 0.75532(14) 1.18199(9) 0.33304(16) 0.0345(3) Uani d . 1 . .
H H14 0.7853 1.1985 0.2580 0.041 Uiso calc R 1 . .
C C15 0.81267(13) 1.11546(8) 0.41960(15) 0.0298(3) Uani d . 1 . .
H H15 0.8836 1.0877 0.4051 0.036 Uiso calc R 1 . .
C C16 0.77946(14) 1.00053(7) 0.78177(15) 0.0243(3) Uani d . 1 . .
C C17 0.66076(13) 0.95868(7) 0.75734(15) 0.0275(3) Uani d . 1 . .
H H17 0.6172 0.9308 0.6666 0.033 Uiso calc R 1 . .
C C18 0.60580(14) 0.95742(8) 0.86437(16) 0.0326(3) Uani d . 1 . .
H H18 0.5249 0.9288 0.8467 0.039 Uiso calc R 1 . .
C C19 0.66880(17) 0.99806(8) 0.99754(17) 0.0361(4) Uani d . 1 . .
H H19 0.6311 0.9971 1.0708 0.043 Uiso calc R 1 . .
C C20 0.78696(15) 1.04008(9) 1.02311(15) 0.0367(3) Uani d . 1 . .
H H20 0.8300 1.0680 1.1138 0.044 Uiso calc R 1 . .
C C21 0.84206(14) 1.04117(8) 0.91598(15) 0.0308(3) Uani d . 1 . .
H H21 0.9230 1.0698 0.9341 0.037 Uiso calc R 1 . .

loop_
_atom_site_aniso_label
_atom_site_aniso_U_11
_atom_site_aniso_U_22
_atom_site_aniso_U_33
_atom_site_aniso_U_12
_atom_site_aniso_U_13
_atom_site_aniso_U_23
P1 0.0238(2) 0.0191(2) 0.0238(2) -0.00020(10) 0.00809(15) -0.00011(10)
N1 0.0270(5) 0.0253(5) 0.0283(6) 0.0019(4) 0.0100(4) 0.0023(4)
C1 0.0292(7) 0.0299(7) 0.0345(7) 0.0042(5) 0.0115(6) 0.0063(5)
C2 0.0342(7) 0.0243(6) 0.0477(8) 0.0069(5) 0.0166(6) 0.0085(6)
C3 0.0358(7) 0.0210(6) 0.0470(8) -0.0002(5) 0.0190(6) -0.0024(6)
C4 0.0284(6) 0.0223(6) 0.0335(7) -0.0013(5) 0.0155(5) -0.0014(5)
C5 0.0360(7) 0.0257(6) 0.0338(7) -0.0057(5) 0.0131(6) -0.0084(5)
C6 0.0338(7) 0.0320(7) 0.0254(6) -0.0043(5) 0.0062(5) -0.0024(5)
C7 0.0300(6) 0.0237(6) 0.0271(6) -0.0001(5) 0.0089(5) 0.0016(5)
C8 0.0248(6) 0.0206(6) 0.0246(6) -0.0006(4) 0.0109(5) -0.0008(4)
C9 0.0241(6) 0.0227(6) 0.0270(6) -0.0006(4) 0.0124(5) -0.0003(5)
C10 0.0256(6) 0.0189(6) 0.0244(6) -0.0023(4) 0.0075(5) -0.0023(4)
C11 0.0333(7) 0.0252(6) 0.0281(6) 0.0022(5) 0.0140(5) 0.0010(5)
C12 0.0372(7) 0.0302(7) 0.0343(7) 0.0101(6) 0.0145(6) 0.0033(6)
C13 0.0385(8) 0.0273(7) 0.0346(7) 0.0051(5) 0.0112(6) 0.0090(5)
C14 0.0365(7) 0.0352(7) 0.0340(7) 0.0004(6) 0.0161(6) 0.0089(6)
C15 0.0293(6) 0.0296(7) 0.0328(7) 0.0019(5) 0.0144(5) 0.0026(5)
C16 0.0282(7) 0.0208(6) 0.0227(6) 0.0037(4) 0.0084(5) 0.0027(4)
C17 0.0289(6) 0.0245(6) 0.0278(6) 0.0005(5) 0.0096(5) 0.0006(5)
C18 0.0316(7) 0.0311(7) 0.0380(7) 0.0044(5) 0.0165(6) 0.0056(6)
C19 0.0431(9) 0.0401(8) 0.0306(8) 0.0128(6) 0.0203(7) 0.0070(5)
C20 0.0435(8) 0.0387(8) 0.0256(7) 0.0072(6) 0.0106(6) -0.0044(6)
C21 0.0319(7) 0.0287(7) 0.0285(7) 0.0004(5) 0.0079(5) -0.0030(5)

loop_
_atom_type_symbol
_atom_type_description
_atom_type_scat_dispersion_real
_atom_type_scat_dispersion_imag
_atom_type_scat_source
C C 0.0181 0.0091 'International Tables Vol C Tables 4.2.6.8 and 6.1.1.4'
H H 0.0000 0.0000 'International Tables Vol C Tables 4.2.6.8 and 6.1.1.4'
N N 0.0311 0.0180 'International Tables Vol C Tables 4.2.6.8 and 6.1.1.4'
P P 0.2955 0.4335 'International Tables Vol C Tables 4.2.6.8 and 6.1.1.4'

loop_
_geom_angle_atom_site_label_1
_geom_angle_atom_site_label_2
_geom_angle_atom_site_label_3
_geom_angle_site_symmetry_1
_geom_angle_site_symmetry_2
_geom_angle_site_symmetry_3
_geom_angle
_geom_angle_publ_flag
C8 P1 C16 . . . 101.70(6) y
C8 P1 C10 . . . 102.01(6) y
C16 P1 C10 . . . 101.34(6) y
C1 N1 C9 . . . 117.24(11) y
N1 C1 C2 . . . 124.12(13) no
N1 C1 H1 . . . 117.9 no
C2 C1 H1 . . . 117.9 no
C3 C2 C1 . . . 119.18(12) no
C3 C2 H2 . . . 120.4 no
C1 C2 H2 . . . 120.4 no
C2 C3 C4 . . . 119.39(13) no
C2 C3 H3 . . . 120.3 no
C4 C3 H3 . . . 120.3 no
C3 C4 C5 . . . 123.26(12) no
C3 C4 C9 . . . 117.40(12) no
C5 C4 C9 . . . 119.33(12) no
C6 C5 C4 . . . 120.18(12) no
C6 C5 H5 . . . 119.9 no
C4 C5 H5 . . . 119.9 no
C5 C6 C7 . . . 120.63(12) no
C5 C6 H6 . . . 119.7 no
C7 C6 H6 . . . 119.7 no
C8 C7 C6 . . . 121.10(12) no
C8 C7 H7 . . . 119.4 no
C6 C7 H7 . . . 119.4 no
C7 C8 C9 . . . 118.93(11) no
C7 C8 P1 . . . 124.99(9) no
C9 C8 P1 . . . 116.00(9) no
N1 C9 C4 . . . 122.64(11) no
N1 C9 C8 . . . 117.52(11) no
C4 C9 C8 . . . 119.83(11) no
C11 C10 C15 . . . 118.41(12) no
C11 C10 P1 . . . 124.26(10) no
C15 C10 P1 . . . 117.09(10) no
C12 C11 C10 . . . 120.61(12) no
C12 C11 H11 . . . 119.7 ?
C10 C11 H11 . . . 119.7 ?
C13 C12 C11 . . . 120.23(13) no
C13 C12 H12 . . . 119.9 ?
C11 C12 H12 . . . 119.9 ?
C14 C13 C12 . . . 119.79(13) no
C14 C13 H13 . . . 120.1 ?
C12 C13 H13 . . . 120.1 ?
C13 C14 C15 . . . 120.16(13) no
C13 C14 H14 . . . 119.9 ?
C15 C14 H14 . . . 119.9 ?
C14 C15 C10 . . . 120.76(12) no
C14 C15 H15 . . . 119.6 ?
C10 C15 H15 . . . 119.6 ?
C17 C16 C21 . . . 118.87(12) no
C17 C16 P1 . . . 123.58(10) no
C21 C16 P1 . . . 117.55(10) no
C18 C17 C16 . . . 120.56(13) no
C18 C17 H17 . . . 119.7 ?
C16 C17 H17 . . . 119.7 ?
C17 C18 C19 . . . 120.14(14) no
C17 C18 H18 . . . 119.9 ?
C19 C18 H18 . . . 119.9 ?
C20 C19 C18 . . . 119.85(13) no
C20 C19 H19 . . . 120.1 ?
C18 C19 H19 . . . 120.1 ?
C21 C20 C19 . . . 119.97(13) no
C21 C20 H20 . . . 120.0 ?
C19 C20 H20 . . . 120.0 ?
C20 C21 C16 . . . 120.61(13) no
C20 C21 H21 . . . 119.7 ?
C16 C21 H21 . . . 119.7 ?

loop_
_geom_bond_atom_site_label_1
_geom_bond_atom_site_label_2
_geom_bond_site_symmetry_1
_geom_bond_site_symmetry_2
_geom_bond_distance
_geom_bond_publ_flag
P1 C8 . . 1.8345(12) y
P1 C16 . . 1.8357(14) y
P1 C10 . . 1.8408(12) y
N1 C1 . . 1.3196(17) y
N1 C9 . . 1.3718(16) no
C1 C2 . . 1.410(2) no
C1 H1 . . 0.9500 no
C2 C3 . . 1.359(2) no
C2 H2 . . 0.9500 no
C3 C4 . . 1.4167(19) no
C3 H3 . . 0.9500 no
C4 C5 . . 1.417(2) no
C4 C9 . . 1.4200(17) no
C5 C6 . . 1.367(2) no
C5 H5 . . 0.9500 no
C6 C7 . . 1.4158(18) no
C6 H6 . . 0.9500 no
C7 C8 . . 1.3783(18) no
C7 H7 . . 0.9500 no
C8 C9 . . 1.4275(16) no
C10 C11 . . 1.3964(18) no
C10 C15 . . 1.4010(18) no
C11 C12 . . 1.3930(18) no
C11 H11 . . 0.9500 no
C12 C13 . . 1.386(2) no
C12 H12 . . 0.9500 no
C13 C14 . . 1.386(2) no
C13 H13 . . 0.9500 no
C14 C15 . . 1.3887(19) no
C14 H14 . . 0.9500 no
C15 H15 . . 0.9500 no
C16 C17 . . 1.3953(18) no
C16 C21 . . 1.3982(18) no
C17 C18 . . 1.3869(19) no
C17 H17 . . 0.9500 no
C18 C19 . . 1.391(2) no
C18 H18 . . 0.9500 no
C19 C20 . . 1.390(2) no
C19 H19 . . 0.9500 no
C20 C21 . . 1.389(2) no
C20 H20 . . 0.9500 no
C21 H21 . . 0.9500 no

loop_
_geom_torsion_atom_site_label_1
_geom_torsion_atom_site_label_2
_geom_torsion_atom_site_label_3
_geom_torsion_atom_site_label_4
_geom_torsion_site_symmetry_1
_geom_torsion_site_symmetry_2
_geom_torsion_site_symmetry_3
_geom_torsion_site_symmetry_4
_geom_torsion
_geom_torsion_publ_flag
C9 N1 C1 C2 . . . . 0.41(19) no
N1 C1 C2 C3 . . . . 0.8(2) no
C1 C2 C3 C4 . . . . -1.8(2) no
C2 C3 C4 C5 . . . . -178.48(13) no
C2 C3 C4 C9 . . . . 1.73(19) no
C3 C4 C5 C6 . . . . 179.91(13) no
C9 C4 C5 C6 . . . . -0.3(2) no
C4 C5 C6 C7 . . . . 0.1(2) no
C5 C6 C7 C8 . . . . 0.3(2) no
C6 C7 C8 C9 . . . . -0.50(19) no
C6 C7 C8 P1 . . . . 176.31(10) no
C16 P1 C8 C7 . . . . 107.19(11) no
C10 P1 C8 C7 . . . . 2.74(13) no
C16 P1 C8 C9 . . . . -75.92(10) no
C10 P1 C8 C9 . . . . 179.64(9) no
C1 N1 C9 C4 . . . . -0.49(18) no
C1 N1 C9 C8 . . . . 179.06(11) no
C3 C4 C9 N1 . . . . -0.56(18) no
C5 C4 C9 N1 . . . . 179.64(11) no
C3 C4 C9 C8 . . . . 179.90(11) no
C5 C4 C9 C8 . . . . 0.09(18) no
C7 C8 C9 N1 . . . . -179.27(11) no
P1 C8 C9 N1 . . . . 3.64(15) no
C7 C8 C9 C4 . . . . 0.30(18) no
P1 C8 C9 C4 . . . . -176.79(9) no
C8 P1 C10 C11 . . . . 103.60(11) no
C16 P1 C10 C11 . . . . -1.13(12) no
C8 P1 C10 C15 . . . . -82.02(11) no
C16 P1 C10 C15 . . . . 173.26(10) no
C15 C10 C11 C12 . . . . -1.01(19) no
P1 C10 C11 C12 . . . . 173.30(10) no
C10 C11 C12 C13 . . . . 0.8(2) no
C11 C12 C13 C14 . . . . 0.7(2) no
C12 C13 C14 C15 . . . . -2.0(2) no
C13 C14 C15 C10 . . . . 1.8(2) no
C11 C10 C15 C14 . . . . -0.30(19) no
P1 C10 C15 C14 . . . . -175.03(11) no
C8 P1 C16 C17 . . . . -20.27(12) no
C10 P1 C16 C17 . . . . 84.70(11) no
C8 P1 C16 C21 . . . . 159.62(10) no
C10 P1 C16 C21 . . . . -95.41(11) no
C21 C16 C17 C18 . . . . 0.00(19) no
P1 C16 C17 C18 . . . . 179.90(10) no
C16 C17 C18 C19 . . . . 0.0(2) no
C17 C18 C19 C20 . . . . 0.1(2) no
C18 C19 C20 C21 . . . . -0.2(2) no
C19 C20 C21 C16 . . . . 0.2(2) no
C17 C16 C21 C20 . . . . -0.13(19) no
P1 C16 C21 C20 . . . . 179.97(10) no

loop_
_cod_related_entry_id
_cod_related_entry_database
_cod_related_entry_code
1 ChemSpider 545995
